data_2202219
loop_
_publ_author_name
'Palusiak, Marcin'

_publ_section_title
;
 4-(<i>E</i>)-But-1-enyl-2,6-dimethoxyphenyl nicotinate
;
_journal_issue 6
_journal_name_full 'Acta Crystallographica Section E'
_journal_page_first o854
_journal_page_last o856
_journal_paper_doi 10.1107/S1600536803010766
_journal_volume 59
_journal_year 2003
_chemical_formula_iupac 'C18 H19 N O4'
_chemical_formula_moiety 'C18 H19 N O4'
_chemical_formula_sum 'C18 H19 N O4'
_chemical_formula_weight 313.34
_chemical_name_common
;
4-(E)-But-1-enyl-2,6-dimethoxyphenyl nicotinate
;
_chemical_name_systematic
;
4-(E)-But-1-enyl-2,6-dimethoxyphenyl pyridine-3-carboxylate
;
_space_group_IT_number 14
_symmetry_cell_setting monoclinic
_symmetry_space_group_name_Hall '-P 2ybc'
_symmetry_space_group_name_H-M 'P 1 21/c 1'
_atom_sites_solution_hydrogens geom
_atom_sites_solution_primary direct
_atom_sites_solution_secondary difmap
_audit_creation_method SHELXL-97
_cell_angle_alpha 90.00
_cell_angle_beta 98.47(2)
_cell_angle_gamma 90.00
_cell_formula_units_Z 4
_cell_length_a 9.105(2)
_cell_length_b 22.729(3)
_cell_length_c 8.157(3)
_cell_measurement_reflns_used 20
_cell_measurement_temperature 293(2)
_cell_measurement_theta_max 13.180
_cell_measurement_theta_min 9.855
_cell_volume 1669.7(8)
_computing_cell_refinement 'MSC/AFC Diffractometer Control Software'
_computing_data_collection
;
MSC/AFC Diffractometer Control Software
(Molecular Structure Corporation, 1989)
;
_computing_data_reduction 'TEXSAN (Molecular Structure Corporation, 1989)'
_computing_molecular_graphics 'PLATON (Spek, 1998)'
_computing_publication_material 'PARST97 (Nardelli, 1996)'
_computing_structure_refinement 'SHELXL97 (Sheldrick, 1997)'
_computing_structure_solution 'SHELXS86 (Sheldrick, 1990)'
_diffrn_ambient_temperature 293(2)
_diffrn_measured_fraction_theta_full 0.973
_diffrn_measured_fraction_theta_max 0.973
_diffrn_measurement_device_type 'Rigaku AFC-5S'
_diffrn_measurement_method \w
_diffrn_radiation_monochromator graphite
_diffrn_radiation_source 'fine-focus sealed tube'
_diffrn_radiation_type CuK\a
_diffrn_radiation_wavelength 1.54178
_diffrn_reflns_av_R_equivalents 0.0000
_diffrn_reflns_av_sigmaI/netI 0.0919
_diffrn_reflns_limit_h_max 10
_diffrn_reflns_limit_h_min -10
_diffrn_reflns_limit_k_max 27
_diffrn_reflns_limit_k_min 0
_diffrn_reflns_limit_l_max 9
_diffrn_reflns_limit_l_min 0
_diffrn_reflns_number 2927
_diffrn_reflns_theta_full 67.49
_diffrn_reflns_theta_max 67.49
_diffrn_reflns_theta_min 3.89
_diffrn_standards_decay_% <2
_diffrn_standards_interval_count 150
_diffrn_standards_number 3
_exptl_absorpt_coefficient_mu 0.723
_exptl_absorpt_correction_type none
_exptl_crystal_colour colourless
_exptl_crystal_density_diffrn 1.247
_exptl_crystal_density_meas ?
_exptl_crystal_density_method 'not measured'
_exptl_crystal_description needle
_exptl_crystal_F_000 664
_exptl_crystal_size_max 0.430
_exptl_crystal_size_mid 0.150
_exptl_crystal_size_min 0.080
_refine_diff_density_max 0.258
_refine_diff_density_min -0.140
_refine_ls_extinction_method none
_refine_ls_goodness_of_fit_ref 1.031
_refine_ls_hydrogen_treatment constr
_refine_ls_matrix_type full
_refine_ls_number_parameters 208
_refine_ls_number_reflns 2927
_refine_ls_number_restraints 0
_refine_ls_restrained_S_all 1.031
_refine_ls_R_factor_all 0.1029
_refine_ls_R_factor_gt 0.0390
_refine_ls_shift/su_max <0.001
_refine_ls_shift/su_mean 0.000
_refine_ls_structure_factor_coef Fsqd
_refine_ls_weighting_details
;
 [exp(4(sin\q/\l)^2^)]/
   [\s^2^(Fo^2^)+(0.0485P)^2^]
 where P = 0.33333Fo^2^ + 0.66667Fc^2^
;
_refine_ls_weighting_scheme calc
_refine_ls_wR_factor_gt 0.0918
_refine_ls_wR_factor_ref 0.1009
_reflns_number_gt 1259
_reflns_number_total 2927
_reflns_threshold_expression I>2\s(I)
_cod_data_source_file wn6157.cif
_cod_data_source_block I
_cod_depositor_comments
;
The following automatic conversions were performed:
'_symmetry_cell_setting' value 'Monoclinic' changed to 'monoclinic'
according to '/home/saulius/struct/CIF-dictionaries/cif_core.dic'
dictionary named 'cif_core.dic' version 2.4.1 from 2010-06-29.

Automatic conversion script
Id: cif_fix_enum 1527 2010-12-29 10:47:43Z saulius 

The following automatic conversions were performed:

'_symmetry_cell_setting' value 'Monoclinic' changed to 'monoclinic'
according to /home/saulius/struct/CIF-dictionaries/cif_core.dic
dictionary named 'cif_core.dic' version 2.4.1 from 2010-06-29.

Automatic conversion script
Id: cif_fix_values 1715 2011-07-08 13:25:40Z adriana 

The following automatic conversions were performed:

'_exptl_crystal_density_meas' value 'not measured' was changed to '?'
- the value is perceived as not measured.

Automatic conversion script
Id: cif_fix_values 3008 2015-01-20 13:52:24Z robertas 
;
_cod_original_sg_symbol_H-M 'P 21/c'
_cod_database_code 2202219
_cod_database_fobs_code 2202219

loop_
_symmetry_equiv_pos_as_xyz
'x, y, z'
'-x, y+1/2, -z+1/2'
'-x, -y, -z'
'x, -y-1/2, z-1/2'

loop_
_atom_site_label
_atom_site_fract_x
_atom_site_fract_y
_atom_site_fract_z
_atom_site_U_iso_or_equiv
_atom_site_adp_type
_atom_site_calc_flag
_atom_site_refinement_flags
_atom_site_occupancy
_atom_site_disorder_assembly
_atom_site_disorder_group
_atom_site_type_symbol
O31 0.20148(16) 0.10903(7) 0.47890(14) 0.0668(4) Uani d . 1 . . O
O32 0.40686(16) 0.04210(7) 0.65119(16) 0.0737(4) Uani d . 1 . . O
O30 -0.00077(17) 0.07045(7) 0.56448(16) 0.0771(5) Uani d . 1 . . O
C35 0.2795(3) 0.19614(10) 0.8588(2) 0.0692(6) Uani d . 1 . . C
H35 0.2478 0.2307 0.9034 0.083 Uiso calc R 1 . . H
C3 0.0136(2) 0.07544(8) 0.2751(2) 0.0523(5) Uani d . 1 . . C
O36 0.10011(19) 0.20604(7) 0.60749(17) 0.0815(5) Uani d . 1 . . O
C36 0.2110(2) 0.17725(10) 0.7044(2) 0.0618(6) Uani d . 1 . . C
C33 0.4404(2) 0.11191(10) 0.8818(2) 0.0647(6) Uani d . 1 . . C
H33 0.5169 0.0901 0.9410 0.078 Uiso calc R 1 . . H
C34 0.3942(2) 0.16426(10) 0.9475(2) 0.0647(6) Uani d . 1 . . C
C2 -0.1282(2) 0.05528(10) 0.2252(2) 0.0654(6) Uani d . 1 . . C
H2 -0.1840 0.0445 0.3070 0.079 Uiso calc R 1 . . H
N1 -0.1910(2) 0.05014(9) 0.0680(2) 0.0763(6) Uani d . 1 . . N
C31 0.2591(2) 0.12577(10) 0.6407(2) 0.0594(6) Uani d . 1 . . C
C32 0.3720(2) 0.09236(10) 0.7276(2) 0.0595(6) Uani d . 1 . . C
C30 0.0663(2) 0.08356(9) 0.4539(2) 0.0553(5) Uani d . 1 . . C
C4 0.0996(2) 0.08932(9) 0.1534(2) 0.0637(6) Uani d . 1 . . C
H4 0.1969 0.1024 0.1815 0.076 Uiso calc R 1 . . H
C5 0.0366(3) 0.08318(10) -0.0106(2) 0.0705(6) Uani d . 1 . . C
H5 0.0915 0.0915 -0.0954 0.085 Uiso calc R 1 . . H
C40 0.4667(3) 0.18770(11) 1.1075(3) 0.0824(7) Uani d . 1 . . C
H40 0.4261 0.2222 1.1429 0.099 Uiso calc R 1 . . H
C6 -0.1064(3) 0.06485(10) -0.0462(3) 0.0737(7) Uani d . 1 . . C
H6 -0.1482 0.0624 -0.1571 0.088 Uiso calc R 1 . . H
C50 0.5790(3) 0.16676(12) 1.2051(3) 0.0940(8) Uani d . 1 . . C
H50 0.6169 0.1310 1.1751 0.113 Uiso calc R 1 . . H
C320 0.5181(3) 0.00505(10) 0.7347(3) 0.0907(8) Uani d . 1 . . C
H321 0.5313 -0.0284 0.6663 0.136 Uiso calc R 1 . . H
H322 0.4888 -0.0081 0.8370 0.136 Uiso calc R 1 . . H
H323 0.6098 0.0264 0.7576 0.136 Uiso calc R 1 . . H
C60 0.6556(4) 0.19491(14) 1.3645(3) 0.1125(10) Uani d . 1 . . C
H61 0.7597 0.2010 1.3564 0.135 Uiso calc R 1 . . H
H62 0.6112 0.2330 1.3787 0.135 Uiso calc R 1 . . H
C360 0.0277(4) 0.25154(13) 0.6809(3) 0.1189(11) Uani d . 1 . . C
H361 -0.0492 0.2678 0.6005 0.178 Uiso calc R 1 . . H
H362 0.0981 0.2817 0.7197 0.178 Uiso calc R 1 . . H
H363 -0.0153 0.2361 0.7726 0.178 Uiso calc R 1 . . H
C70 0.6432(4) 0.15872(15) 1.5069(4) 0.1374(12) Uani d . 1 . . C
H71 0.6926 0.1776 1.6050 0.206 Uiso calc R 1 . . H
H72 0.6884 0.1212 1.4940 0.206 Uiso calc R 1 . . H
H73 0.5403 0.1532 1.5166 0.206 Uiso calc R 1 . . H

loop_
_atom_site_aniso_label
_atom_site_aniso_U_11
_atom_site_aniso_U_22
_atom_site_aniso_U_33
_atom_site_aniso_U_12
_atom_site_aniso_U_13
_atom_site_aniso_U_23
O31 0.0654(9) 0.0930(11) 0.0419(8) -0.0160(8) 0.0071(7) -0.0082(7)
O32 0.0762(10) 0.0849(12) 0.0582(9) 0.0032(9) 0.0044(7) -0.0165(8)
O30 0.0826(11) 0.1025(12) 0.0486(8) -0.0225(9) 0.0173(8) -0.0002(8)
C35 0.0794(16) 0.0680(16) 0.0594(13) -0.0046(13) 0.0073(12) -0.0046(12)
C3 0.0557(12) 0.0590(13) 0.0415(11) 0.0010(10) 0.0042(9) -0.0005(9)
O36 0.0979(12) 0.0818(12) 0.0614(9) 0.0092(10) 0.0011(9) 0.0045(8)
C36 0.0680(14) 0.0708(17) 0.0451(12) -0.0064(12) 0.0037(11) 0.0020(11)
C33 0.0633(14) 0.0780(16) 0.0513(12) -0.0075(12) 0.0032(11) -0.0030(11)
C34 0.0731(15) 0.0707(16) 0.0500(12) -0.0121(13) 0.0082(11) -0.0090(11)
C2 0.0617(15) 0.0865(18) 0.0483(12) -0.0023(12) 0.0087(10) -0.0025(11)
N1 0.0656(12) 0.1054(16) 0.0561(11) -0.0040(11) 0.0031(10) -0.0069(10)
C31 0.0637(14) 0.0765(16) 0.0376(11) -0.0133(12) 0.0065(10) -0.0035(11)
C32 0.0594(14) 0.0707(16) 0.0495(12) -0.0122(11) 0.0118(10) -0.0076(11)
C30 0.0589(14) 0.0594(14) 0.0469(12) -0.0027(11) 0.0052(10) -0.0026(10)
C4 0.0676(14) 0.0746(15) 0.0491(12) -0.0101(12) 0.0095(11) -0.0025(10)
C5 0.0873(18) 0.0817(17) 0.0432(12) -0.0144(14) 0.0122(11) -0.0019(11)
C40 0.0931(19) 0.0897(19) 0.0610(14) 0.0007(15) -0.0003(14) -0.0165(13)
C6 0.0775(17) 0.0890(18) 0.0508(13) -0.0031(14) -0.0029(12) -0.0027(12)
C50 0.104(2) 0.101(2) 0.0690(17) 0.0065(17) -0.0133(15) -0.0206(14)
C320 0.0959(19) 0.0915(19) 0.0792(17) 0.0170(16) -0.0057(15) -0.0137(14)
C60 0.134(3) 0.127(3) 0.0714(17) -0.010(2) -0.0006(17) -0.0137(18)
C360 0.134(3) 0.119(3) 0.097(2) 0.049(2) -0.0041(18) -0.0084(18)
C70 0.177(3) 0.154(3) 0.083(2) -0.028(3) 0.028(2) -0.015(2)

loop_
_atom_type_symbol
_atom_type_description
_atom_type_scat_dispersion_real
_atom_type_scat_dispersion_imag
_atom_type_scat_source
C C 0.0181 0.0091 'International Tables Vol C Tables 4.2.6.8 and 6.1.1.4'
H H 0.0000 0.0000 'International Tables Vol C Tables 4.2.6.8 and 6.1.1.4'
N N 0.0311 0.0180 'International Tables Vol C Tables 4.2.6.8 and 6.1.1.4'
O O 0.0492 0.0322 'International Tables Vol C Tables 4.2.6.8 and 6.1.1.4'

loop_
_geom_angle_atom_site_label_1
_geom_angle_atom_site_label_2
_geom_angle_atom_site_label_3
_geom_angle
_geom_angle_publ_flag
C30 O31 C31 117.81(15) yes
C32 O32 C320 118.58(16) yes
C34 C35 C36 121.0(2) no
C34 C35 H35 119.5 no
C36 C35 H35 119.5 no
C2 C3 C4 117.95(18) no
C2 C3 C30 119.23(19) no
C4 C3 C30 122.78(19) no
C36 O36 C360 117.53(18) yes
O36 C36 C31 116.13(19) yes
O36 C36 C35 125.2(2) yes
C31 C36 C35 118.7(2) no
C32 C33 C34 120.0(2) no
C32 C33 H33 120.0 no
C34 C33 H33 120.0 no
C35 C34 C33 119.51(19) no
C35 C34 C40 118.6(2) no
C33 C34 C40 121.9(2) no
N1 C2 C3 124.6(2) yes
N1 C2 H2 117.7 no
C3 C2 H2 117.7 no
C2 N1 C6 116.1(2) yes
C36 C31 C32 121.66(19) no
C36 C31 O31 119.4(2) yes
C32 C31 O31 118.7(2) yes
O32 C32 C31 115.52(18) yes
O32 C32 C33 125.3(2) yes
C31 C32 C33 119.1(2) no
O30 C30 O31 123.18(17) yes
O30 C30 C3 125.7(2) yes
O31 C30 C3 111.08(17) yes
C5 C4 C3 118.1(2) no
C5 C4 H4 120.9 no
C3 C4 H4 120.9 no
C6 C5 C4 119.1(2) no
C6 C5 H5 120.5 no
C4 C5 H5 120.5 no
C50 C40 C34 128.6(3) no
C50 C40 H40 115.7 no
C34 C40 H40 115.7 no
N1 C6 C5 124.1(2) no
N1 C6 H6 117.9 no
C5 C6 H6 117.9 no
C40 C50 C60 126.4(3) no
C40 C50 H50 116.8 no
C60 C50 H50 116.8 no
O32 C320 H321 109.5 no
O32 C320 H322 109.5 no
H321 C320 H322 109.5 no
O32 C320 H323 109.5 no
H321 C320 H323 109.5 no
H322 C320 H323 109.5 no
C70 C60 C50 111.6(3) no
C70 C60 H61 109.3 no
C50 C60 H61 109.3 no
C70 C60 H62 109.3 no
C50 C60 H62 109.3 no
H61 C60 H62 108.0 no
O36 C360 H361 109.5 no
O36 C360 H362 109.5 no
H361 C360 H362 109.5 no
O36 C360 H363 109.5 no
H361 C360 H363 109.5 no
H362 C360 H363 109.5 no
C60 C70 H71 109.5 no
C60 C70 H72 109.5 no
H71 C70 H72 109.5 no
C60 C70 H73 109.5 no
H71 C70 H73 109.5 no
H72 C70 H73 109.5 no

loop_
_geom_bond_atom_site_label_1
_geom_bond_atom_site_label_2
_geom_bond_site_symmetry_2
_geom_bond_distance
_geom_bond_publ_flag
O31 C30 . 1.348(2) yes
O31 C31 . 1.399(2) yes
O32 C32 . 1.361(2) yes
O32 C320 . 1.413(2) yes
O30 C30 . 1.199(2) yes
C35 C34 . 1.384(3) no
C35 C36 . 1.389(3) no
C35 H35 . 0.9300 no
C3 C2 . 1.373(3) no
C3 C4 . 1.388(3) no
C3 C30 . 1.478(3) no
O36 C36 . 1.356(2) yes
O36 C360 . 1.407(3) yes
C36 C31 . 1.378(3) no
C33 C32 . 1.392(3) no
C33 C34 . 1.395(3) no
C33 H33 . 0.9300 no
C34 C40 . 1.473(3) no
C2 N1 . 1.330(2) yes
C2 H2 . 0.9300 no
N1 C6 . 1.336(3) yes
C31 C32 . 1.386(3) no
C4 C5 . 1.383(3) no
C4 H4 . 0.9300 no
C5 C6 . 1.357(3) no
C5 H5 . 0.9300 no
C40 C50 . 1.291(3) no
C40 H40 . 0.9300 no
C6 H6 . 0.9300 no
C50 C60 . 1.523(3) no
C50 H50 . 0.9300 no
C320 H321 . 0.9600 no
C320 H322 . 0.9600 no
C320 H323 . 0.9600 no
C60 C70 . 1.441(4) no
C60 H61 . 0.9700 no
C60 H62 . 0.9700 no
C360 H361 . 0.9600 no
C360 H362 . 0.9600 no
C360 H363 . 0.9600 no
C70 H71 . 0.9600 no
C70 H72 . 0.9600 no
C70 H73 . 0.9600 no

loop_
_geom_hbond_atom_site_label_D
_geom_hbond_atom_site_label_H
_geom_hbond_atom_site_label_A
_geom_hbond_site_symmetry_A
_geom_hbond_distance_DH
_geom_hbond_distance_HA
_geom_hbond_distance_DA
_geom_hbond_angle_DHA
_geom_hbond_publ_flag
C35 H35 O36 4_566 0.93 2.70 3.564(3) 154 yes

loop_
_geom_torsion_atom_site_label_1
_geom_torsion_atom_site_label_2
_geom_torsion_atom_site_label_3
_geom_torsion_atom_site_label_4
_geom_torsion
_geom_torsion_publ_flag
C360 O36 C36 C31 167.2(2) yes
C360 O36 C36 C35 -13.9(3) yes
C34 C35 C36 O36 -178.69(19) yes
C34 C35 C36 C31 0.2(3) no
C36 C35 C34 C33 -0.9(3) no
C36 C35 C34 C40 177.5(2) no
C32 C33 C34 C35 0.5(3) no
C32 C33 C34 C40 -177.9(2) no
C4 C3 C2 N1 -2.6(3) no
C30 C3 C2 N1 175.2(2) no
C3 C2 N1 C6 1.4(3) no
O36 C36 C31 C32 179.86(18) yes
C35 C36 C31 C32 0.8(3) no
O36 C36 C31 O31 5.2(3) yes
C35 C36 C31 O31 -173.83(18) yes
C30 O31 C31 C36 -79.5(2) yes
C30 O31 C31 C32 105.7(2) yes
C320 O32 C32 C31 -178.25(19) yes
C320 O32 C32 C33 2.1(3) yes
C36 C31 C32 O32 179.06(18) yes
O31 C31 C32 O32 -6.2(3) yes
C36 C31 C32 C33 -1.2(3) no
O31 C31 C32 C33 173.48(17) yes
C34 C33 C32 O32 -179.8(2) no
C34 C33 C32 C31 0.5(3) no
C31 O31 C30 O30 -6.2(3) yes
C31 O31 C30 C3 172.84(18) yes
C2 C3 C30 O30 5.1(3) yes
C4 C3 C30 O30 -177.2(2) yes
C2 C3 C30 O31 -173.82(18) no
C4 C3 C30 O31 3.8(3) no
C2 C3 C4 C5 1.3(3) no
C30 C3 C4 C5 -176.39(19) no
C3 C4 C5 C6 1.0(3) no
C35 C34 C40 C50 -176.4(3) no
C33 C34 C40 C50 2.0(4) no
C2 N1 C6 C5 1.2(4) no
C4 C5 C6 N1 -2.4(4) no
C34 C40 C50 C60 176.0(2) no
C40 C50 C60 C70 117.0(4) yes

loop_
_cod_related_entry_id
_cod_related_entry_database
_cod_related_entry_code
1 ChemSpider 30654696
